data_7018499
loop_
_publ_author_name
'Matsumoto, Jun'
'Suzuki, Tatsuya'
'Kajita, Yuji'
'Masuda, Hideki'

_publ_section_title
;
 Synthesis and characterization of cobalt(ii) complexes with tripodal
 polypyridine ligand bearing pivalamide groups. Selective formation of
 six- and seven-coordinate cobalt(ii) complexes.
;
_journal_issue 14
_journal_name_full 'Dalton transactions (Cambridge, England : 2003)'
_journal_page_first 4107
_journal_page_last 4117
_journal_paper_doi 10.1039/c2dt12056a
_journal_volume 41
_journal_year 2012
_chemical_formula_moiety 'C34 H45 Co I2 N9 O2'
_chemical_formula_sum 'C34 H45 Co I2 N9 O2'
_chemical_formula_weight 924.53
_space_group_IT_number 14
_symmetry_cell_setting monoclinic
_symmetry_Int_Tables_number 14
_symmetry_space_group_name_Hall '-P 2yn'
_symmetry_space_group_name_H-M 'P 1 21/n 1'
_atom_sites_solution_hydrogens geom
_atom_sites_solution_primary direct
_atom_sites_solution_secondary difmap
_cell_angle_alpha 90.0000
_cell_angle_beta 105.0624(11)
_cell_angle_gamma 90.0000
_cell_formula_units_Z 4
_cell_length_a 14.3245(16)
_cell_length_b 14.4477(15)
_cell_length_c 19.422(3)
_cell_measurement_reflns_used 10516
_cell_measurement_temperature 173
_cell_measurement_theta_max 27.48
_cell_measurement_theta_min 3.02
_cell_volume 3881.4(8)
_computing_cell_refinement CrystalClear
_computing_data_collection 'CrystalClear (Rigaku/MSC Inc., 2006)'
_computing_data_reduction CrystalClear
_computing_molecular_graphics 'CrystalStructure 4.0'
_computing_publication_material 'CrystalStructure 4.0 (Rigaku, 2010)'
_computing_structure_refinement 'SHELXL97 (Sheldrick, 2008)'
_computing_structure_solution 'SIR92 (Altomare, et al., 1994)'
_diffrn_ambient_temperature 173
_diffrn_detector_area_resol_mean 7.314
_diffrn_measured_fraction_theta_full 0.996
_diffrn_measured_fraction_theta_max 0.996
_diffrn_measurement_device_type 'Rigaku Mercury70'
_diffrn_measurement_method \w
_diffrn_radiation_type 'Mo K\a'
_diffrn_radiation_wavelength 0.71070
_diffrn_reflns_av_R_equivalents 0.0225
_diffrn_reflns_limit_h_max 15
_diffrn_reflns_limit_h_min -18
_diffrn_reflns_limit_k_max 18
_diffrn_reflns_limit_k_min -15
_diffrn_reflns_limit_l_max 25
_diffrn_reflns_limit_l_min -25
_diffrn_reflns_number 29741
_diffrn_reflns_theta_full 27.48
_diffrn_reflns_theta_max 27.48
_diffrn_standards_number 0
_exptl_absorpt_coefficient_mu 2.075
_exptl_absorpt_correction_T_max 0.660
_exptl_absorpt_correction_T_min 0.598
_exptl_absorpt_correction_type multi-scan
_exptl_absorpt_process_details 'REQAB (Rigaku, 1998)'
_exptl_crystal_colour pink
_exptl_crystal_density_diffrn 1.582
_exptl_crystal_density_method 'not measured'
_exptl_crystal_description block
_exptl_crystal_F_000 1844.00
_exptl_crystal_size_max 0.300
_exptl_crystal_size_mid 0.250
_exptl_crystal_size_min 0.200
_refine_diff_density_max 0.890
_refine_diff_density_min -0.870
_refine_ls_extinction_method none
_refine_ls_goodness_of_fit_ref 1.079
_refine_ls_hydrogen_treatment constr
_refine_ls_number_parameters 439
_refine_ls_number_reflns 8878
_refine_ls_number_restraints 0
_refine_ls_R_factor_gt 0.0350
_refine_ls_shift/su_max 0.001
_refine_ls_structure_factor_coef Fsqd
_refine_ls_weighting_details 'w = 1/[\s^2^(Fo^2^)+(0.0446P)^2^+4.0070P] where P=(Fo^2^+2Fc^2^)/3'
_refine_ls_weighting_scheme calc
_refine_ls_wR_factor_ref 0.0906
_reflns_number_gt 7697
_reflns_number_total 8878
_reflns_threshold_expression F^2^>2.0\s(F^2^)
_cod_data_source_file c2dt12056a.txt
_cod_data_source_block 110921_CuMeCN_BPPA_I2
_cod_original_cell_volume 3881.3(8)
_cod_database_code 7018499

loop_
_symmetry_equiv_pos_site_id
_symmetry_equiv_pos_as_xyz
1 +X,+Y,+Z
2 1/2-X,1/2+Y,1/2-Z
3 -X,-Y,-Z
4 1/2+X,1/2-Y,1/2+Z

loop_
_atom_site_label
_atom_site_type_symbol
_atom_site_fract_x
_atom_site_fract_y
_atom_site_fract_z
_atom_site_U_iso_or_equiv
_atom_site_adp_type
_atom_site_occupancy
_atom_site_symmetry_multiplicity
_atom_site_calc_flag
_atom_site_refinement_flags
I1 I 0.788932(15) -0.233185(16) 0.622683(11) 0.03643(7) Uani 1.0 4 d .
I2 I 0.822071(15) 0.304390(16) 0.560457(11) 0.03687(7) Uani 1.0 4 d .
Co1 Co 0.62189(2) 0.02107(3) 0.334474(19) 0.02089(9) Uani 1.0 4 d .
O1 O 0.74341(14) 0.09198(15) 0.32037(11) 0.0292(5) Uani 1.0 4 d .
O2 O 0.72033(13) -0.09590(14) 0.33760(10) 0.0246(4) Uani 1.0 4 d .
N1 N 0.46305(16) 0.02457(17) 0.28562(12) 0.0239(5) Uani 1.0 4 d .
N2 N 0.57783(16) 0.16420(17) 0.34285(12) 0.0243(5) Uani 1.0 4 d .
N3 N 0.60258(16) -0.00484(17) 0.22011(12) 0.0226(5) Uani 1.0 4 d .
N4 N 0.55887(16) -0.08744(17) 0.38993(12) 0.0236(5) Uani 1.0 4 d .
N5 N 0.76120(17) 0.03948(18) 0.21462(12) 0.0272(5) Uani 1.0 4 d .
N6 N 0.70212(17) -0.17450(17) 0.43441(12) 0.0247(5) Uani 1.0 4 d .
N7 N 0.70829(18) 0.03994(18) 0.45044(13) 0.0282(6) Uani 1.0 4 d .
N8 N 0.8190(3) 0.0096(3) 0.7701(2) 0.0556(9) Uani 1.0 4 d .
N9 N 0.6329(3) 0.5617(3) 0.41245(17) 0.0474(8) Uani 1.0 4 d .
C1 C 0.4335(2) 0.1170(3) 0.25586(16) 0.0301(7) Uani 1.0 4 d .
C2 C 0.4906(2) 0.1907(2) 0.30296(16) 0.0274(6) Uani 1.0 4 d .
C3 C 0.6348(3) 0.2291(3) 0.38193(16) 0.0297(7) Uani 1.0 4 d .
C4 C 0.6077(3) 0.3206(3) 0.38272(18) 0.0338(7) Uani 1.0 4 d .
C5 C 0.5179(3) 0.3463(3) 0.34269(19) 0.0359(7) Uani 1.0 4 d .
C6 C 0.4576(3) 0.2812(3) 0.30153(17) 0.0339(7) Uani 1.0 4 d .
C7 C 0.4423(2) -0.0465(3) 0.22942(15) 0.0297(7) Uani 1.0 4 d .
C8 C 0.5158(2) -0.0412(2) 0.18639(15) 0.0260(6) Uani 1.0 4 d .
C9 C 0.6702(2) -0.0013(2) 0.18388(14) 0.0245(6) Uani 1.0 4 d .
C10 C 0.6556(3) -0.0370(3) 0.11520(15) 0.0317(7) Uani 1.0 4 d .
C11 C 0.5667(3) -0.0741(3) 0.08197(16) 0.0340(7) Uani 1.0 4 d .
C12 C 0.4950(3) -0.0753(3) 0.11786(16) 0.0336(7) Uani 1.0 4 d .
C13 C 0.4147(2) 0.0033(3) 0.34223(16) 0.0298(7) Uani 1.0 4 d .
C14 C 0.4635(2) -0.0766(3) 0.38643(15) 0.0267(6) Uani 1.0 4 d .
C15 C 0.60540(19) -0.1557(2) 0.43143(14) 0.0236(6) Uani 1.0 4 d .
C16 C 0.5615(3) -0.2121(3) 0.47258(17) 0.0317(7) Uani 1.0 4 d .
C17 C 0.4647(3) -0.2004(3) 0.46719(18) 0.0368(8) Uani 1.0 4 d .
C18 C 0.4141(3) -0.1331(3) 0.42246(18) 0.0346(7) Uani 1.0 4 d .
C19 C 0.79234(19) 0.0853(2) 0.27759(14) 0.0238(6) Uani 1.0 4 d .
C20 C 0.8931(2) 0.1285(3) 0.29395(15) 0.0267(6) Uani 1.0 4 d .
C21 C 0.9217(3) 0.1606(3) 0.37192(17) 0.0380(8) Uani 1.0 4 d .
C22 C 0.8902(3) 0.2130(3) 0.24530(19) 0.0368(8) Uani 1.0 4 d .
C23 C 0.9678(2) 0.0583(3) 0.28199(18) 0.0346(7) Uani 1.0 4 d .
C24 C 0.75237(19) -0.15061(19) 0.38658(14) 0.0215(6) Uani 1.0 4 d .
C25 C 0.8531(2) -0.1936(2) 0.39768(15) 0.0244(6) Uani 1.0 4 d .
C26 C 0.9237(3) -0.1273(3) 0.44758(18) 0.0381(8) Uani 1.0 4 d .
C27 C 0.8781(3) -0.1988(3) 0.32531(17) 0.0357(8) Uani 1.0 4 d .
C28 C 0.8618(3) -0.2904(3) 0.4309(2) 0.0378(8) Uani 1.0 4 d .
C29 C 0.7621(2) 0.0373(2) 0.50522(16) 0.0273(6) Uani 1.0 4 d .
C30 C 0.8302(3) 0.0327(3) 0.57526(17) 0.0368(8) Uani 1.0 4 d .
C31 C 0.8408(3) -0.0629(4) 0.79302(19) 0.0437(9) Uani 1.0 4 d .
C32 C 0.8669(3) -0.1550(4) 0.8206(2) 0.0529(10) Uani 1.0 4 d .
C33 C 0.6418(3) 0.5492(3) 0.47175(18) 0.0365(7) Uani 1.0 4 d .
C34 C 0.6552(4) 0.5313(3) 0.5476(2) 0.0550(11) Uani 1.0 4 d .
H1A H 0.3638 0.1262 0.2516 0.0361 Uiso 1.0 4 calc R
H1B H 0.4441 0.1217 0.2076 0.0361 Uiso 1.0 4 calc R
H3 H 0.6966 0.2112 0.4104 0.0356 Uiso 1.0 4 calc R
H4 H 0.6504 0.3649 0.4104 0.0405 Uiso 1.0 4 calc R
H5 H 0.8038 0.0345 0.1894 0.0327 Uiso 1.0 4 calc R
H5A H 0.4972 0.4087 0.3432 0.0431 Uiso 1.0 4 calc R
H6 H 0.7345 -0.2057 0.4719 0.0296 Uiso 1.0 4 calc R
H6A H 0.3954 0.2979 0.2731 0.0407 Uiso 1.0 4 calc R
H7A H 0.3767 -0.0367 0.1978 0.0356 Uiso 1.0 4 calc R
H7B H 0.4443 -0.1086 0.2513 0.0356 Uiso 1.0 4 calc R
H10 H 0.7061 -0.0357 0.0917 0.0380 Uiso 1.0 4 calc R
H11 H 0.5549 -0.0984 0.0350 0.0408 Uiso 1.0 4 calc R
H12 H 0.4326 -0.0993 0.0957 0.0404 Uiso 1.0 4 calc R
H13A H 0.3461 -0.0121 0.3205 0.0358 Uiso 1.0 4 calc R
H13B H 0.4170 0.0583 0.3730 0.0358 Uiso 1.0 4 calc R
H16 H 0.5978 -0.2576 0.5036 0.0381 Uiso 1.0 4 calc R
H17 H 0.4329 -0.2383 0.4940 0.0441 Uiso 1.0 4 calc R
H18 H 0.3466 -0.1256 0.4165 0.0415 Uiso 1.0 4 calc R
H21A H 0.9248 0.1070 0.4034 0.0456 Uiso 1.0 4 calc R
H21B H 0.8735 0.2046 0.3799 0.0456 Uiso 1.0 4 calc R
H21C H 0.9852 0.1908 0.3823 0.0456 Uiso 1.0 4 calc R
H22A H 0.9541 0.2423 0.2564 0.0441 Uiso 1.0 4 calc R
H22B H 0.8424 0.2575 0.2532 0.0441 Uiso 1.0 4 calc R
H22C H 0.8723 0.1931 0.1954 0.0441 Uiso 1.0 4 calc R
H23A H 0.9545 0.0439 0.2311 0.0415 Uiso 1.0 4 calc R
H23B H 0.9637 0.0016 0.3087 0.0415 Uiso 1.0 4 calc R
H23C H 1.0328 0.0848 0.2986 0.0415 Uiso 1.0 4 calc R
H26A H 0.9075 -0.1237 0.4935 0.0457 Uiso 1.0 4 calc R
H26B H 0.9186 -0.0655 0.4260 0.0457 Uiso 1.0 4 calc R
H26C H 0.9900 -0.1503 0.4550 0.0457 Uiso 1.0 4 calc R
H27A H 0.8684 -0.1379 0.3023 0.0429 Uiso 1.0 4 calc R
H27B H 0.8361 -0.2442 0.2948 0.0429 Uiso 1.0 4 calc R
H27C H 0.9458 -0.2174 0.3328 0.0429 Uiso 1.0 4 calc R
H28A H 0.8108 -0.3303 0.4026 0.0453 Uiso 1.0 4 calc R
H28B H 0.8551 -0.2862 0.4798 0.0453 Uiso 1.0 4 calc R
H28C H 0.9252 -0.3167 0.4317 0.0453 Uiso 1.0 4 calc R
H30A H 0.8753 -0.0186 0.5764 0.0442 Uiso 1.0 4 calc R
H30B H 0.7948 0.0226 0.6116 0.0442 Uiso 1.0 4 calc R
H30C H 0.8663 0.0909 0.5850 0.0442 Uiso 1.0 4 calc R
H32A H 0.8967 -0.1888 0.7880 0.0635 Uiso 1.0 4 calc R
H32B H 0.8088 -0.1879 0.8247 0.0635 Uiso 1.0 4 calc R
H32C H 0.9129 -0.1508 0.8676 0.0635 Uiso 1.0 4 calc R
H34A H 0.7202 0.5508 0.5739 0.0660 Uiso 1.0 4 calc R
H34B H 0.6473 0.4650 0.5551 0.0660 Uiso 1.0 4 calc R
H34C H 0.6069 0.5662 0.5647 0.0660 Uiso 1.0 4 calc R

loop_
_atom_site_aniso_label
_atom_site_aniso_U_11
_atom_site_aniso_U_22
_atom_site_aniso_U_33
_atom_site_aniso_U_12
_atom_site_aniso_U_13
_atom_site_aniso_U_23
I1 0.03570(12) 0.04258(14) 0.02936(11) -0.00332(9) 0.00550(8) 0.00111(8)
I2 0.03574(12) 0.04476(14) 0.02995(11) -0.00314(9) 0.00824(8) -0.00400(8)
Co1 0.01757(17) 0.0247(2) 0.01959(17) 0.00141(14) 0.00343(13) 0.00108(13)
O1 0.0238(10) 0.0356(12) 0.0292(11) -0.0041(9) 0.0086(8) -0.0053(9)
O2 0.0237(10) 0.0277(11) 0.0226(9) 0.0055(8) 0.0065(8) 0.0035(8)
N1 0.0191(11) 0.0287(13) 0.0231(11) 0.0002(9) 0.0043(9) 0.0000(10)
N2 0.0215(11) 0.0270(13) 0.0235(11) 0.0025(10) 0.0042(9) 0.0015(10)
N3 0.0210(11) 0.0262(13) 0.0198(11) 0.0021(9) 0.0037(9) 0.0035(9)
N4 0.0228(11) 0.0267(13) 0.0215(11) 0.0011(10) 0.0065(9) 0.0018(9)
N5 0.0233(12) 0.0373(14) 0.0220(11) -0.0047(10) 0.0075(9) -0.0017(10)
N6 0.0236(11) 0.0284(13) 0.0218(11) 0.0042(10) 0.0056(9) 0.0048(10)
N7 0.0324(13) 0.0272(14) 0.0244(12) 0.0019(11) 0.0065(10) -0.0020(10)
N8 0.0386(17) 0.067(3) 0.059(3) -0.0063(17) 0.0082(16) -0.0139(19)
N9 0.061(2) 0.0429(18) 0.0403(17) 0.0035(16) 0.0176(15) -0.0020(14)
C1 0.0243(14) 0.0348(17) 0.0282(14) 0.0054(12) 0.0014(11) 0.0022(12)
C2 0.0246(14) 0.0312(16) 0.0265(14) 0.0055(12) 0.0068(11) 0.0027(12)
C3 0.0293(15) 0.0301(17) 0.0288(15) 0.0008(12) 0.0059(12) -0.0019(12)
C4 0.0406(17) 0.0258(16) 0.0362(17) 0.0004(13) 0.0123(14) 0.0013(13)
C5 0.0397(17) 0.0259(17) 0.0457(19) 0.0066(14) 0.0176(15) 0.0030(14)
C6 0.0314(16) 0.0345(18) 0.0355(17) 0.0091(13) 0.0078(13) 0.0058(13)
C7 0.0239(14) 0.0380(18) 0.0252(14) -0.0050(12) 0.0029(11) -0.0050(12)
C8 0.0227(13) 0.0279(16) 0.0252(13) -0.0014(11) 0.0026(11) -0.0012(11)
C9 0.0243(13) 0.0259(15) 0.0215(13) -0.0009(11) 0.0029(10) -0.0008(11)
C10 0.0344(16) 0.0392(18) 0.0226(14) -0.0027(13) 0.0095(12) -0.0042(12)
C11 0.0385(17) 0.0396(19) 0.0232(14) -0.0074(14) 0.0067(12) -0.0112(13)
C12 0.0303(15) 0.0388(19) 0.0294(15) -0.0075(13) 0.0034(12) -0.0092(13)
C13 0.0215(13) 0.0384(18) 0.0314(15) 0.0022(12) 0.0104(11) 0.0002(13)
C14 0.0227(13) 0.0353(17) 0.0238(13) -0.0010(12) 0.0089(11) -0.0019(12)
C15 0.0221(13) 0.0266(15) 0.0226(13) -0.0018(11) 0.0064(10) -0.0007(11)
C16 0.0319(16) 0.0343(18) 0.0308(15) 0.0005(13) 0.0113(13) 0.0060(13)
C17 0.0360(17) 0.042(2) 0.0386(18) -0.0032(14) 0.0200(14) 0.0062(14)
C18 0.0256(15) 0.0413(19) 0.0408(17) -0.0001(13) 0.0158(13) 0.0035(14)
C19 0.0221(13) 0.0230(15) 0.0244(13) 0.0019(11) 0.0028(10) 0.0024(11)
C20 0.0225(13) 0.0331(16) 0.0230(13) -0.0039(12) 0.0034(10) 0.0022(11)
C21 0.0322(16) 0.052(3) 0.0305(16) -0.0122(15) 0.0085(13) -0.0089(15)
C22 0.0303(16) 0.0335(18) 0.0447(19) -0.0091(13) 0.0065(14) 0.0086(14)
C23 0.0242(14) 0.0382(18) 0.0394(17) 0.0002(13) 0.0048(13) 0.0015(14)
C24 0.0228(13) 0.0209(14) 0.0202(12) -0.0004(11) 0.0046(10) -0.0037(10)
C25 0.0222(13) 0.0283(16) 0.0231(13) 0.0035(11) 0.0066(11) 0.0005(11)
C26 0.0258(15) 0.045(2) 0.0404(18) -0.0006(14) 0.0021(13) -0.0091(15)
C27 0.0306(16) 0.047(2) 0.0313(16) 0.0073(14) 0.0115(13) 0.0008(14)
C28 0.0365(17) 0.0330(18) 0.048(2) 0.0125(14) 0.0192(15) 0.0087(15)
C29 0.0279(14) 0.0242(15) 0.0304(15) 0.0037(12) 0.0087(12) -0.0012(12)
C30 0.0337(16) 0.0396(19) 0.0318(16) 0.0037(14) -0.0012(13) 0.0014(14)
C31 0.0274(16) 0.072(3) 0.0316(17) -0.0061(17) 0.0074(13) -0.0123(18)
C32 0.045(2) 0.081(3) 0.0354(19) 0.002(2) 0.0157(16) 0.0046(19)
C33 0.0422(18) 0.0293(17) 0.0392(18) 0.0006(14) 0.0130(14) -0.0047(14)
C34 0.084(3) 0.044(3) 0.038(2) 0.002(2) 0.018(2) 0.0017(17)

loop_
_atom_type_symbol
_atom_type_description
_atom_type_scat_dispersion_real
_atom_type_scat_dispersion_imag
_atom_type_scat_source
C C 0.0033 0.0016
;
International Tables for Crystallography
(1992, Vol. C, Tables 4.2.6.8 and 6.1.1.4)
;
H H 0.0000 0.0000
;
International Tables for Crystallography
(1992, Vol. C, Table 6.1.1.4)
;
Co Co 0.3494 0.9721
;
International Tables for Crystallography
(1992, Vol. C, Tables 4.2.6.8 and 6.1.1.4)
;
I I -0.4742 1.8119
;
International Tables for Crystallography
(1992, Vol. C, Tables 4.2.6.8 and 6.1.1.4)
;
N N 0.0061 0.0033
;
International Tables for Crystallography
(1992, Vol. C, Tables 4.2.6.8 and 6.1.1.4)
;
O O 0.0106 0.0060
;
International Tables for Crystallography
(1992, Vol. C, Tables 4.2.6.8 and 6.1.1.4)
;

loop_
_geom_angle_atom_site_label_1
_geom_angle_atom_site_label_2
_geom_angle_atom_site_label_3
_geom_angle
_geom_angle_publ_flag
O1 Co1 O2 80.24(8) yes
O1 Co1 N1 136.37(9) yes
O1 Co1 N2 79.21(9) yes
O1 Co1 N3 80.91(9) yes
O1 Co1 N4 149.66(8) yes
O1 Co1 N7 79.36(9) yes
O2 Co1 N1 127.46(8) yes
O2 Co1 N2 157.79(8) yes
O2 Co1 N3 78.92(8) yes
O2 Co1 N4 77.41(9) yes
O2 Co1 N7 83.40(9) yes
N1 Co1 N2 74.14(9) yes
N1 Co1 N3 74.15(9) yes
N1 Co1 N4 73.96(9) yes
N1 Co1 N7 130.43(10) yes
N2 Co1 N3 105.91(9) yes
N2 Co1 N4 118.10(10) yes
N2 Co1 N7 84.64(9) yes
N3 Co1 N4 114.16(9) yes
N3 Co1 N7 155.41(10) yes
N4 Co1 N7 77.93(9) yes
Co1 O1 C19 133.78(19) yes
Co1 O2 C24 128.7(2) yes
Co1 N1 C1 110.21(17) yes
Co1 N1 C7 106.71(17) yes
Co1 N1 C13 107.63(15) yes
C1 N1 C7 111.1(3) yes
C1 N1 C13 109.8(3) yes
C7 N1 C13 111.3(3) yes
Co1 N2 C2 118.10(19) yes
Co1 N2 C3 124.08(19) yes
C2 N2 C3 117.7(3) yes
Co1 N3 C8 114.5(2) yes
Co1 N3 C9 127.36(17) yes
C8 N3 C9 117.4(3) yes
Co1 N4 C14 115.10(19) yes
Co1 N4 C15 127.7(2) yes
C14 N4 C15 116.9(3) yes
C9 N5 C19 129.3(3) yes
C15 N6 C24 128.1(3) yes
Co1 N7 C29 167.5(3) yes
N1 C1 C2 110.4(3) yes
N2 C2 C1 115.3(3) yes
N2 C2 C6 122.7(3) yes
C1 C2 C6 121.8(3) yes
N2 C3 C4 123.1(3) yes
C3 C4 C5 118.6(3) yes
C4 C5 C6 119.8(3) yes
C2 C6 C5 118.1(3) yes
N1 C7 C8 109.9(3) yes
N3 C8 C7 116.0(3) yes
N3 C8 C12 123.3(3) yes
C7 C8 C12 120.7(3) yes
N3 C9 N5 120.5(3) yes
N3 C9 C10 122.7(3) yes
N5 C9 C10 116.8(3) yes
C9 C10 C11 118.9(4) yes
C10 C11 C12 119.1(3) yes
C8 C12 C11 118.6(3) yes
N1 C13 C14 110.4(3) yes
N4 C14 C13 115.5(3) yes
N4 C14 C18 123.1(3) yes
C13 C14 C18 121.4(3) yes
N4 C15 N6 120.1(3) yes
N4 C15 C16 123.1(3) yes
N6 C15 C16 116.8(3) yes
C15 C16 C17 118.6(3) yes
C16 C17 C18 119.3(4) yes
C14 C18 C17 118.8(3) yes
O1 C19 N5 122.5(3) yes
O1 C19 C20 120.3(3) yes
N5 C19 C20 117.2(3) yes
C19 C20 C21 108.9(3) yes
C19 C20 C22 108.9(3) yes
C19 C20 C23 110.9(3) yes
C21 C20 C22 108.9(3) yes
C21 C20 C23 109.3(3) yes
C22 C20 C23 109.9(3) yes
O2 C24 N6 122.3(3) yes
O2 C24 C25 121.1(3) yes
N6 C24 C25 116.6(3) yes
C24 C25 C26 106.0(3) yes
C24 C25 C27 108.9(3) yes
C24 C25 C28 113.5(3) yes
C26 C25 C27 109.5(3) yes
C26 C25 C28 109.6(3) yes
C27 C25 C28 109.2(3) yes
N7 C29 C30 179.2(4) yes
N8 C31 C32 178.8(4) yes
N9 C33 C34 178.5(4) yes
C9 N5 H5 115.341 no
C19 N5 H5 115.346 no
C15 N6 H6 115.942 no
C24 N6 H6 115.936 no
N1 C1 H1A 109.568 no
N1 C1 H1B 109.566 no
C2 C1 H1A 109.577 no
C2 C1 H1B 109.577 no
H1A C1 H1B 108.116 no
N2 C3 H3 118.470 no
C4 C3 H3 118.463 no
C3 C4 H4 120.703 no
C5 C4 H4 120.709 no
C4 C5 H5A 120.082 no
C6 C5 H5A 120.100 no
C2 C6 H6A 120.956 no
C5 C6 H6A 120.962 no
N1 C7 H7A 109.686 no
N1 C7 H7B 109.683 no
C8 C7 H7A 109.698 no
C8 C7 H7B 109.687 no
H7A C7 H7B 108.185 no
C9 C10 H10 120.568 no
C11 C10 H10 120.568 no
C10 C11 H11 120.453 no
C12 C11 H11 120.459 no
C8 C12 H12 120.688 no
C11 C12 H12 120.696 no
N1 C13 H13A 109.565 no
N1 C13 H13B 109.567 no
C14 C13 H13A 109.579 no
C14 C13 H13B 109.589 no
H13A C13 H13B 108.117 no
C15 C16 H16 120.679 no
C17 C16 H16 120.678 no
C16 C17 H17 120.331 no
C18 C17 H17 120.342 no
C14 C18 H18 120.608 no
C17 C18 H18 120.604 no
C20 C21 H21A 109.475 no
C20 C21 H21B 109.474 no
C20 C21 H21C 109.474 no
H21A C21 H21B 109.477 no
H21A C21 H21C 109.467 no
H21B C21 H21C 109.461 no
C20 C22 H22A 109.461 no
C20 C22 H22B 109.470 no
C20 C22 H22C 109.471 no
H22A C22 H22B 109.473 no
H22A C22 H22C 109.477 no
H22B C22 H22C 109.477 no
C20 C23 H23A 109.466 no
C20 C23 H23B 109.470 no
C20 C23 H23C 109.466 no
H23A C23 H23B 109.471 no
H23A C23 H23C 109.481 no
H23B C23 H23C 109.474 no
C25 C26 H26A 109.465 no
C25 C26 H26B 109.476 no
C25 C26 H26C 109.467 no
H26A C26 H26B 109.473 no
H26A C26 H26C 109.465 no
H26B C26 H26C 109.481 no
C25 C27 H27A 109.464 no
C25 C27 H27B 109.468 no
C25 C27 H27C 109.481 no
H27A C27 H27B 109.472 no
H27A C27 H27C 109.464 no
H27B C27 H27C 109.479 no
C25 C28 H28A 109.462 no
C25 C28 H28B 109.476 no
C25 C28 H28C 109.476 no
H28A C28 H28B 109.469 no
H28A C28 H28C 109.470 no
H28B C28 H28C 109.475 no
C29 C30 H30A 109.468 no
C29 C30 H30B 109.468 no
C29 C30 H30C 109.474 no
H30A C30 H30B 109.471 no
H30A C30 H30C 109.466 no
H30B C30 H30C 109.481 no
C31 C32 H32A 109.473 no
C31 C32 H32B 109.470 no
C31 C32 H32C 109.468 no
H32A C32 H32B 109.480 no
H32A C32 H32C 109.477 no
H32B C32 H32C 109.460 no
C33 C34 H34A 109.475 no
C33 C34 H34B 109.478 no
C33 C34 H34C 109.473 no
H34A C34 H34B 109.468 no
H34A C34 H34C 109.469 no
H34B C34 H34C 109.464 no

loop_
_geom_bond_atom_site_label_1
_geom_bond_atom_site_label_2
_geom_bond_distance
_geom_bond_publ_flag
Co1 O1 2.098(3) yes
Co1 O2 2.192(2) yes
Co1 N1 2.227(3) yes
Co1 N2 2.180(3) yes
Co1 N3 2.198(3) yes
Co1 N4 2.222(3) yes
Co1 N7 2.287(3) yes
O1 C19 1.222(4) yes
O2 C24 1.230(4) yes
N1 C1 1.473(4) yes
N1 C7 1.471(4) yes
N1 C13 1.476(5) yes
N2 C2 1.343(4) yes
N2 C3 1.342(4) yes
N3 C8 1.351(4) yes
N3 C9 1.338(4) yes
N4 C14 1.359(4) yes
N4 C15 1.337(4) yes
N5 C9 1.414(4) yes
N5 C19 1.360(4) yes
N6 C15 1.398(4) yes
N6 C24 1.359(4) yes
N7 C29 1.141(4) yes
N8 C31 1.149(6) yes
N9 C33 1.140(5) yes
C1 C2 1.500(4) yes
C2 C6 1.389(5) yes
C3 C4 1.379(5) yes
C4 C5 1.370(5) yes
C5 C6 1.383(5) yes
C7 C8 1.508(5) yes
C8 C12 1.377(5) yes
C9 C10 1.394(4) yes
C10 C11 1.377(5) yes
C11 C12 1.384(5) yes
C13 C14 1.498(5) yes
C14 C18 1.383(5) yes
C15 C16 1.400(5) yes
C16 C17 1.373(5) yes
C17 C18 1.377(5) yes
C19 C20 1.528(4) yes
C20 C21 1.534(5) yes
C20 C22 1.538(5) yes
C20 C23 1.534(5) yes
C24 C25 1.534(4) yes
C25 C26 1.540(5) yes
C25 C27 1.540(5) yes
C25 C28 1.532(5) yes
C29 C30 1.455(4) yes
C31 C32 1.447(7) yes
C33 C34 1.458(6) yes
N5 H5 0.880 no
N6 H6 0.880 no
C1 H1A 0.990 no
C1 H1B 0.990 no
C3 H3 0.950 no
C4 H4 0.950 no
C5 H5A 0.950 no
C6 H6A 0.950 no
C7 H7A 0.990 no
C7 H7B 0.990 no
C10 H10 0.950 no
C11 H11 0.950 no
C12 H12 0.950 no
C13 H13A 0.990 no
C13 H13B 0.990 no
C16 H16 0.950 no
C17 H17 0.950 no
C18 H18 0.950 no
C21 H21A 0.980 no
C21 H21B 0.980 no
C21 H21C 0.980 no
C22 H22A 0.980 no
C22 H22B 0.980 no
C22 H22C 0.980 no
C23 H23A 0.980 no
C23 H23B 0.980 no
C23 H23C 0.980 no
C26 H26A 0.980 no
C26 H26B 0.980 no
C26 H26C 0.980 no
C27 H27A 0.980 no
C27 H27B 0.980 no
C27 H27C 0.980 no
C28 H28A 0.980 no
C28 H28B 0.980 no
C28 H28C 0.980 no
C30 H30A 0.980 no
C30 H30B 0.980 no
C30 H30C 0.980 no
C32 H32A 0.980 no
C32 H32B 0.980 no
C32 H32C 0.980 no
C34 H34A 0.980 no
C34 H34B 0.980 no
C34 H34C 0.980 no

loop_
_geom_contact_atom_site_label_1
_geom_contact_atom_site_label_2
_geom_contact_distance
_geom_contact_publ_flag
_geom_contact_site_symmetry_2
Co1 N5 3.448(3) no .
Co1 N6 3.451(3) no .
O1 C3 2.957(4) no .
O1 C9 2.915(4) no .
O1 C21 2.680(4) no .
O1 C22 3.346(5) no .
O1 C23 3.516(4) no .
O2 N5 3.256(4) no .
O2 C9 3.191(4) no .
O2 C15 2.887(4) no .
O2 C19 3.146(4) no .
O2 C26 3.166(4) no .
O2 C27 2.767(4) no .
N2 C5 2.767(5) no .
N2 C13 3.294(4) no .
N3 C1 3.212(4) no .
N3 C11 2.783(4) no .
N3 C19 2.959(4) no .
N4 C7 3.186(4) no .
N4 C17 2.791(5) no .
N4 C24 2.935(4) no .
N5 C22 3.079(5) no .
N5 C23 2.920(4) no .
N6 N7 3.113(4) no .
N6 C14 3.591(4) no .
N6 C26 3.192(4) no .
N6 C28 2.850(5) no .
N6 C29 3.373(4) no .
N7 C3 3.102(4) no .
N7 C15 3.165(4) no .
N7 C24 3.150(4) no .
C1 C8 3.043(5) no .
C2 C4 2.718(5) no .
C2 C13 3.086(5) no .
C3 C6 2.717(4) no .
C7 C14 3.016(5) no .
C8 C10 2.713(5) no .
C9 C12 2.723(4) no .
C14 C16 2.717(5) no .
C15 C18 2.719(5) no .
C24 C29 3.540(4) no .
O2 C22 3.376(4) no 2_645
N5 N9 3.231(5) no 2_645
N8 C5 3.514(5) no 4_555
N8 C6 3.580(6) no 4_555
N8 C13 3.495(4) no 3_656
N8 C23 3.595(6) no 3_756
N8 C34 3.477(6) no 2_646
N9 N5 3.231(5) no 2_655
N9 C4 3.533(5) no .
N9 C10 3.514(5) no 2_655
C3 C17 3.600(6) no 3_656
C4 N9 3.533(5) no .
C5 N8 3.514(5) no 4_454
C6 N8 3.580(6) no 4_454
C10 N9 3.514(5) no 2_645
C13 N8 3.495(4) no 3_656
C17 C3 3.600(6) no 3_656
C17 C32 3.516(6) no 4_444
C18 C29 3.479(5) no 3_656
C22 O2 3.376(4) no 2_655
C22 C24 3.449(4) no 2_655
C23 N8 3.595(6) no 3_756
C23 C31 3.423(6) no 3_756
C24 C22 3.449(4) no 2_645
C29 C18 3.479(5) no 3_656
C31 C23 3.423(6) no 3_756
C31 C34 3.368(6) no 2_646
C32 C17 3.516(6) no 4_545
C34 N8 3.477(6) no 2_656
C34 C31 3.368(6) no 2_656
Co1 H1B 3.3781 no .
Co1 H3 3.1699 no .
Co1 H7B 3.2337 no .
Co1 H13B 3.2570 no .
O1 H3 2.6618 no .
O1 H5 3.0095 no .
O1 H21A 2.6876 no .
O1 H21B 2.5172 no .
O1 H22B 3.2238 no .
O1 H23B 3.4767 no .
O2 H6 3.0151 no .
O2 H26A 3.5077 no .
O2 H26B 2.9450 no .
O2 H27A 2.4676 no .
O2 H27B 2.9587 no .
N2 H1A 3.1659 no .
N2 H1B 2.8866 no .
N2 H4 3.2411 no .
N2 H6A 3.2494 no .
N2 H13B 2.9490 no .
N3 H1B 2.8757 no .
N3 H5 3.1441 no .
N3 H7A 3.1850 no .
N3 H7B 2.9100 no .
N3 H10 3.2459 no .
N3 H12 3.2507 no .
N4 H6 3.1153 no .
N4 H7B 2.7825 no .
N4 H13A 3.1874 no .
N4 H13B 2.8854 no .
N4 H16 3.2534 no .
N4 H18 3.2604 no .
N5 H10 2.5538 no .
N5 H22B 3.3738 no .
N5 H22C 2.8120 no .
N5 H23A 2.7036 no .
N5 H23B 3.0494 no .
N5 H27A 3.2347 no .
N6 H16 2.5534 no .
N6 H26A 2.9597 no .
N6 H26B 3.5194 no .
N6 H28A 2.8931 no .
N6 H28B 2.6793 no .
N7 H3 2.5867 no .
N7 H6 3.5819 no .
N7 H21A 3.5878 no .
N7 H26B 3.5169 no .
N7 H30A 3.0627 no .
N7 H30B 3.0619 no .
N7 H30C 3.0695 no .
N8 H32A 3.0618 no .
N8 H32B 3.0613 no .
N8 H32C 3.0725 no .
N9 H34A 3.0636 no .
N9 H34B 3.0614 no .
N9 H34C 3.0758 no .
C1 H6A 2.7089 no .
C1 H7A 2.5275 no .
C1 H7B 3.2654 no .
C1 H13A 2.7276 no .
C1 H13B 2.4965 no .
C2 H3 3.1536 no .
C2 H5A 3.2410 no .
C2 H13B 2.7150 no .
C3 H5A 3.2266 no .
C3 H21B 3.4488 no .
C4 H6A 3.2447 no .
C5 H3 3.2153 no .
C6 H1A 2.6626 no .
C6 H1B 2.9143 no .
C6 H4 3.2450 no .
C7 H1A 2.8147 no .
C7 H1B 2.4678 no .
C7 H12 2.6756 no .
C7 H13A 2.5569 no .
C7 H13B 3.2749 no .
C8 H1B 2.6427 no .
C8 H11 3.2388 no .
C9 H11 3.2513 no .
C10 H5 2.4618 no .
C10 H12 3.2440 no .
C12 H1B 3.5118 no .
C12 H7A 2.6391 no .
C12 H7B 2.9069 no .
C12 H10 3.2444 no .
C13 H1A 2.4729 no .
C13 H1B 3.2423 no .
C13 H7A 2.7752 no .
C13 H7B 2.5104 no .
C13 H18 2.6890 no .
C14 H7A 3.5956 no .
C14 H7B 2.6086 no .
C14 H17 3.2396 no .
C15 H17 3.2513 no .
C16 H6 2.4841 no .
C16 H18 3.2370 no .
C18 H7B 3.4803 no .
C18 H13A 2.6317 no .
C18 H13B 2.9306 no .
C18 H16 3.2382 no .
C19 H21A 2.6943 no .
C19 H21B 2.6589 no .
C19 H21C 3.3419 no .
C19 H22A 3.3436 no .
C19 H22B 2.6658 no .
C19 H22C 2.6906 no .
C19 H23A 2.7671 no .
C19 H23B 2.6613 no .
C19 H23C 3.3610 no .
C19 H27A 3.3968 no .
C20 H5 2.5010 no .
C21 H3 3.5704 no .
C21 H22A 2.6801 no .
C21 H22B 2.6847 no .
C21 H22C 3.3495 no .
C21 H23A 3.3486 no .
C21 H23B 2.7442 no .
C21 H23C 2.6337 no .
C21 H26B 3.4358 no .
C22 H5 2.9435 no .
C22 H21A 3.3502 no .
C22 H21B 2.6888 no .
C22 H21C 2.6745 no .
C22 H23A 2.6505 no .
C22 H23B 3.3587 no .
C22 H23C 2.7524 no .
C23 H5 2.5831 no .
C23 H21A 2.6800 no .
C23 H21B 3.3519 no .
C23 H21C 2.6954 no .
C23 H22A 2.7014 no .
C23 H22B 3.3607 no .
C23 H22C 2.7009 no .
C23 H26B 3.5417 no .
C23 H27A 3.2420 no .
C24 H26A 2.6470 no .
C24 H26B 2.6116 no .
C24 H26C 3.3164 no .
C24 H27A 2.6242 no .
C24 H27B 2.7499 no .
C24 H27C 3.3475 no .
C24 H28A 2.7205 no .
C24 H28B 2.8096 no .
C24 H28C 3.3946 no .
C25 H6 2.5044 no .
C26 H6 3.0858 no .
C26 H21A 3.4929 no .
C26 H23B 3.4455 no .
C26 H27A 2.7292 no .
C26 H27B 3.3623 no .
C26 H27C 2.6707 no .
C26 H28A 3.3545 no .
C26 H28B 2.6361 no .
C26 H28C 2.7550 no .
C26 H30A 3.1784 no .
C27 H23B 3.1923 no .
C27 H26A 3.3631 no .
C27 H26B 2.6971 no .
C27 H26C 2.7023 no .
C27 H28A 2.7478 no .
C27 H28B 3.3494 no .
C27 H28C 2.6270 no .
C28 H6 2.4926 no .
C28 H26A 2.7004 no .
C28 H26B 3.3566 no .
C28 H26C 2.6909 no .
C28 H27A 3.3507 no .
C28 H27B 2.6589 no .
C28 H27C 2.7173 no .
C29 H3 3.1129 no .
C29 H6 3.5732 no .
C29 H21A 3.5720 no .
C29 H26A 3.1703 no .
C29 H26B 3.3757 no .
C30 H26A 3.1255 no .
H1A H6A 2.5375 no .
H1A H7A 2.6003 no .
H1A H7B 3.5831 no .
H1A H13A 2.4536 no .
H1A H13B 2.4838 no .
H1B H6A 3.0080 no .
H1B H7A 2.4723 no .
H1B H7B 3.4337 no .
H1B H13A 3.4805 no .
H1B H13B 3.4584 no .
H3 H4 2.3165 no .
H3 H21B 2.7501 no .
H4 H5A 2.3315 no .
H5 H10 2.2818 no .
H5 H22B 3.4447 no .
H5 H22C 2.4832 no .
H5 H23A 2.1025 no .
H5 H23B 2.8431 no .
H5 H23C 3.4875 no .
H5 H27A 3.2883 no .
H5A H6A 2.3477 no .
H6 H16 2.3233 no .
H6 H26A 2.6799 no .
H6 H28A 2.6479 no .
H6 H28B 2.0547 no .
H6 H28C 3.4278 no .
H7A H12 2.4942 no .
H7A H13A 2.5558 no .
H7A H13B 3.5737 no .
H7B H12 2.9855 no .
H7B H13A 2.5905 no .
H7B H13B 3.4696 no .
H10 H11 2.3417 no .
H11 H12 2.3506 no .
H13A H18 2.4816 no .
H13B H18 3.0379 no .
H16 H17 2.3378 no .
H17 H18 2.3413 no .
H21A H22A 3.5730 no .
H21A H22B 3.5832 no .
H21A H23A 3.5983 no .
H21A H23B 2.5578 no .
H21A H23C 2.8758 no .
H21A H26B 2.5371 no .
H21B H22A 2.9702 no .
H21B H22B 2.5038 no .
H21B H22C 3.5834 no .
H21B H23C 3.5450 no .
H21C H22A 2.4836 no .
H21C H22B 2.9558 no .
H21C H22C 3.5705 no .
H21C H23A 3.5571 no .
H21C H23B 3.0625 no .
H21C H23C 2.4560 no .
H22A H23A 2.9084 no .
H22A H23C 2.5772 no .
H22B H23A 3.5558 no .
H22C H23A 2.4674 no .
H22C H23B 3.5661 no .
H22C H23C 3.0589 no .
H23A H27A 3.3494 no .
H23B H26B 2.7041 no .
H23B H26C 3.5315 no .
H23B H27A 2.4192 no .
H23B H27C 3.2186 no .
H26A H27C 3.5730 no .
H26A H28A 3.5601 no .
H26A H28B 2.4575 no .
H26A H28C 3.0719 no .
H26A H30A 2.3439 no .
H26B H27A 2.5456 no .
H26B H27C 2.9340 no .
H26B H28B 3.5459 no .
H26B H30A 3.2116 no .
H26C H27A 3.0286 no .
H26C H27B 3.5802 no .
H26C H27C 2.4883 no .
H26C H28B 2.8814 no .
H26C H28C 2.5748 no .
H27A H28C 3.5477 no .
H27B H28A 2.5422 no .
H27B H28B 3.5843 no .
H27B H28C 2.8339 no .
H27C H28A 3.0990 no .
H27C H28B 3.5709 no .
H27C H28C 2.4754 no .
I1 H6 2.8547 no .
I1 H12 3.3066 no 4_545
I1 H16 3.1108 no .
I1 H21C 3.3196 no 3_756
I1 H23C 3.3812 no 3_756
I1 H28B 3.2488 no .
I1 H30A 3.5402 no .
I1 H32A 3.2441 no .
I1 H34A 3.3345 no 1_545
I2 H1B 3.1248 no 4_555
I2 H3 3.2884 no .
I2 H4 3.4023 no .
I2 H11 3.1967 no 2_655
I2 H26C 3.5660 no 3_756
I2 H28C 3.5886 no 3_756
I2 H30C 3.1594 no .
I2 H32B 3.2668 no 2_656
I2 H34B 3.3956 no .
O1 H27B 3.2517 no 2_655
O2 H22A 3.5593 no 2_645
O2 H22B 2.7529 no 2_645
O2 H22C 3.3200 no 2_645
N2 H17 3.3849 no 3_656
N2 H27B 3.4818 no 2_655
N3 H22B 3.5310 no 2_645
N5 H27B 3.4075 no 2_655
N5 H28A 2.9268 no 2_655
N6 H22C 3.1226 no 2_645
N7 H18 3.1445 no 3_656
N8 H1A 3.2106 no 3_656
N8 H5A 2.8346 no 4_555
N8 H6A 2.9831 no 4_555
N8 H7A 3.0508 no 3_656
N8 H13A 2.5548 no 3_656
N8 H23A 3.3412 no 3_756
N8 H23C 3.1011 no 3_756
N8 H30B 3.0139 no .
N8 H34A 3.2754 no 2_646
N8 H34B 3.3640 no 2_646
N8 H34C 3.2113 no 2_646
N9 H4 2.8550 no .
N9 H5 2.4122 no 2_655
N9 H5A 3.0187 no .
N9 H10 2.7215 no 2_655
N9 H16 3.2658 no 1_565
N9 H22C 2.8130 no 2_655
N9 H23A 2.7544 no 2_655
N9 H28A 3.0363 no 1_565
N9 H32C 3.3041 no 4_454
C1 H32B 3.5668 no 3_656
C2 H27C 3.2848 no 2_655
C3 H17 2.8235 no 3_656
C3 H27B 3.5833 no 2_655
C4 H10 3.3132 no 2_655
C4 H17 2.8645 no 3_656
C5 H17 3.4386 no 3_656
C5 H23A 3.2637 no 2_655
C5 H34C 3.1146 no 3_666
C6 H27C 3.2551 no 2_655
C7 H22A 3.3735 no 2_645
C8 H22A 3.3104 no 2_645
C8 H22B 3.5670 no 2_645
C9 H28A 3.0391 no 2_655
C9 H28C 3.5243 no 2_655
C10 H4 3.2702 no 2_645
C10 H28A 3.0586 no 2_655
C10 H28C 3.4277 no 2_655
C11 H11 3.5144 no 3_655
C11 H21B 3.3437 no 2_645
C11 H21C 3.5845 no 2_645
C11 H28C 3.4713 no 4_444
C12 H21C 3.3915 no 2_645
C12 H22A 3.5376 no 2_645
C12 H28B 3.5239 no 4_444
C13 H30B 3.3702 no 3_656
C15 H22C 3.3685 no 2_645
C16 H32C 3.2174 no 4_444
C17 H32B 3.4693 no 4_444
C17 H32C 2.8578 no 4_444
C18 H30B 3.3041 no 3_656
C18 H32B 3.3286 no 4_444
C18 H32C 3.2977 no 4_444
C19 H27B 3.1757 no 2_655
C21 H26A 3.1259 no 3_756
C21 H26C 3.2732 no 3_756
C21 H30A 3.4858 no 3_756
C22 H7B 3.4907 no 2_655
C22 H27B 3.1919 no 2_655
C22 H28A 3.5543 no 2_655
C22 H32A 3.2993 no 3_756
C23 H5A 3.3875 no 2_645
C23 H30A 3.1203 no 3_756
C23 H32A 3.2469 no 3_756
C24 H22B 3.0096 no 2_645
C24 H22C 3.0567 no 2_645
C25 H22B 3.5584 no 2_645
C26 H21A 3.1474 no 3_756
C26 H21C 3.3495 no 3_756
C26 H30C 3.2734 no 3_756
C27 H22B 3.1936 no 2_645
C28 H11 3.3779 no 4_545
C28 H12 3.4818 no 4_545
C29 H18 2.7561 no 3_656
C30 H18 2.9073 no 3_656
C30 H23B 3.2529 no 3_756
C30 H23C 3.1996 no 3_756
C30 H26C 3.2640 no 3_756
C31 H1A 2.9760 no 3_656
C31 H5A 3.1289 no 4_555
C31 H7A 3.4781 no 3_656
C31 H13A 3.1832 no 3_656
C31 H23A 3.0991 no 3_756
C31 H23C 2.8664 no 3_756
C31 H34A 3.3636 no 2_646
C31 H34B 2.9377 no 2_646
C31 H34C 3.2549 no 2_646
C32 H1A 3.2632 no 3_656
C32 H22A 3.5195 no 3_756
C32 H23A 3.3859 no 3_756
C32 H23C 3.1902 no 3_756
C32 H34B 3.0228 no 2_646
C33 H4 2.9323 no .
C33 H5 3.4218 no 2_655
C33 H5A 3.4579 no .
C33 H10 3.0279 no 2_655
C33 H16 2.9624 no 1_565
C33 H28A 3.5184 no 1_565
C34 H4 3.5763 no .
C34 H5A 3.5229 no 3_666
C34 H16 3.2157 no 1_565
C34 H32C 3.3795 no 2_656
H1A N8 3.2106 no 3_656
H1A C31 2.9760 no 3_656
H1A C32 3.2632 no 3_656
H1A H32B 2.6827 no 3_656
H1B I2 3.1248 no 4_454
H1B H27C 3.0247 no 2_655
H3 I2 3.2884 no .
H3 H17 2.9712 no 3_656
H4 I2 3.4023 no .
H4 N9 2.8550 no .
H4 C10 3.2702 no 2_655
H4 C33 2.9323 no .
H4 C34 3.5763 no .
H4 H5 3.2935 no 2_655
H4 H10 2.5158 no 2_655
H4 H17 3.0602 no 3_656
H4 H34B 3.1712 no .
H5 N9 2.4122 no 2_645
H5 C33 3.4218 no 2_645
H5 H4 3.2935 no 2_645
H5 H5A 3.5730 no 2_645
H5 H28A 2.8598 no 2_655
H5A N8 2.8346 no 4_454
H5A N9 3.0187 no .
H5A C23 3.3875 no 2_655
H5A C31 3.1289 no 4_454
H5A C33 3.4579 no .
H5A C34 3.5229 no 3_666
H5A H5 3.5730 no 2_655
H5A H23A 2.6261 no 2_655
H5A H23B 3.4176 no 2_655
H5A H34C 2.6337 no 3_666
H6 I1 2.8547 no .
H6 H22C 3.5288 no 2_645
H6A N8 2.9831 no 4_454
H6A H27C 3.4476 no 2_655
H6A H32B 3.4347 no 3_656
H7A N8 3.0508 no 3_656
H7A C31 3.4781 no 3_656
H7A H34A 2.8379 no 4_454
H7B C22 3.4907 no 2_645
H7B H22A 2.6256 no 2_645
H7B H32A 3.1293 no 4_444
H10 N9 2.7215 no 2_645
H10 C4 3.3132 no 2_645
H10 C33 3.0279 no 2_645
H10 H4 2.5158 no 2_645
H10 H28A 2.9824 no 2_655
H11 I2 3.1967 no 2_645
H11 C11 3.5144 no 3_655
H11 C28 3.3779 no 4_444
H11 H11 3.3614 no 3_655
H11 H21B 3.3170 no 2_645
H11 H21C 3.5583 no 2_645
H11 H28B 3.2443 no 4_444
H11 H28C 2.6552 no 4_444
H12 I1 3.3066 no 4_444
H12 C28 3.4818 no 4_444
H12 H21C 3.2420 no 2_645
H12 H28B 2.7825 no 4_444
H12 H28C 3.3848 no 4_444
H12 H34A 3.0437 no 4_454
H13A N8 2.5548 no 3_656
H13A C31 3.1832 no 3_656
H13A H30B 2.6880 no 3_656
H13B H30B 3.3365 no 3_656
H16 I1 3.1108 no .
H16 N9 3.2658 no 1_545
H16 C33 2.9624 no 1_545
H16 C34 3.2157 no 1_545
H16 H32C 3.4795 no 4_444
H16 H34A 3.3697 no 1_545
H16 H34C 2.7984 no 1_545
H17 N2 3.3849 no 3_656
H17 C3 2.8235 no 3_656
H17 C4 2.8645 no 3_656
H17 C5 3.4386 no 3_656
H17 H3 2.9712 no 3_656
H17 H4 3.0602 no 3_656
H17 H32B 3.4749 no 4_444
H17 H32C 2.8832 no 4_444
H17 H34B 3.5203 no 3_656
H18 N7 3.1445 no 3_656
H18 C29 2.7561 no 3_656
H18 C30 2.9073 no 3_656
H18 H30B 2.4582 no 3_656
H18 H30C 3.0826 no 3_656
H18 H32B 3.1978 no 4_444
H18 H32C 3.5647 no 4_444
H21A C26 3.1474 no 3_756
H21A H26A 2.7079 no 3_756
H21A H26B 3.5366 no 3_756
H21A H26C 2.7754 no 3_756
H21A H30A 3.0649 no 3_756
H21B C11 3.3437 no 2_655
H21B H11 3.3170 no 2_655
H21B H26C 3.3861 no 3_756
H21C I1 3.3196 no 3_756
H21C C11 3.5845 no 2_655
H21C C12 3.3915 no 2_655
H21C C26 3.3495 no 3_756
H21C H11 3.5583 no 2_655
H21C H12 3.2420 no 2_655
H21C H26A 2.6811 no 3_756
H21C H26C 3.1417 no 3_756
H21C H28B 3.3353 no 3_756
H21C H30A 3.1609 no 3_756
H22A O2 3.5593 no 2_655
H22A C7 3.3735 no 2_655
H22A C8 3.3104 no 2_655
H22A C12 3.5376 no 2_655
H22A C32 3.5195 no 3_756
H22A H7B 2.6256 no 2_655
H22A H32A 2.6203 no 3_756
H22B O2 2.7529 no 2_655
H22B N3 3.5310 no 2_655
H22B C8 3.5670 no 2_655
H22B C24 3.0096 no 2_655
H22B C25 3.5584 no 2_655
H22B C27 3.1936 no 2_655
H22B H27A 3.2969 no 2_655
H22B H27B 2.4838 no 2_655
H22B H28A 3.4823 no 2_655
H22C O2 3.3200 no 2_655
H22C N6 3.1226 no 2_655
H22C N9 2.8130 no 2_645
H22C C15 3.3685 no 2_655
H22C C24 3.0567 no 2_655
H22C H6 3.5288 no 2_655
H22C H27B 3.1733 no 2_655
H22C H28A 2.8314 no 2_655
H22C H32A 3.2410 no 3_756
H23A N8 3.3412 no 3_756
H23A N9 2.7544 no 2_645
H23A C5 3.2637 no 2_645
H23A C31 3.0991 no 3_756
H23A C32 3.3859 no 3_756
H23A H5A 2.6261 no 2_645
H23A H32A 3.0785 no 3_756
H23A H32C 3.4001 no 3_756
H23B C30 3.2529 no 3_756
H23B H5A 3.4176 no 2_645
H23B H30A 2.7719 no 3_756
H23B H30B 3.4203 no 3_756
H23B H30C 3.0604 no 3_756
H23C I1 3.3812 no 3_756
H23C N8 3.1011 no 3_756
H23C C30 3.1996 no 3_756
H23C C31 2.8664 no 3_756
H23C C32 3.1902 no 3_756
H23C H30A 2.6240 no 3_756
H23C H30B 3.0514 no 3_756
H23C H30C 3.4564 no 3_756
H23C H32A 2.6440 no 3_756
H26A C21 3.1259 no 3_756
H26A H21A 2.7079 no 3_756
H26A H21C 2.6811 no 3_756
H26B H21A 3.5366 no 3_756
H26B H30A 3.2032 no 3_756
H26B H30C 3.1653 no 3_756
H26C I2 3.5660 no 3_756
H26C C21 3.2732 no 3_756
H26C C30 3.2640 no 3_756
H26C H21A 2.7754 no 3_756
H26C H21B 3.3861 no 3_756
H26C H21C 3.1417 no 3_756
H26C H30A 3.2642 no 3_756
H26C H30C 2.5321 no 3_756
H27A H22B 3.2969 no 2_645
H27B O1 3.2517 no 2_645
H27B N2 3.4818 no 2_645
H27B N5 3.4075 no 2_645
H27B C3 3.5833 no 2_645
H27B C19 3.1757 no 2_645
H27B C22 3.1919 no 2_645
H27B H22B 2.4838 no 2_645
H27B H22C 3.1733 no 2_645
H27C C2 3.2848 no 2_645
H27C C6 3.2551 no 2_645
H27C H1B 3.0247 no 2_645
H27C H6A 3.4476 no 2_645
H27C H30C 3.3013 no 3_756
H28A N5 2.9268 no 2_645
H28A N9 3.0363 no 1_545
H28A C9 3.0391 no 2_645
H28A C10 3.0586 no 2_645
H28A C22 3.5543 no 2_645
H28A C33 3.5184 no 1_545
H28A H5 2.8598 no 2_645
H28A H10 2.9824 no 2_645
H28A H22B 3.4823 no 2_645
H28A H22C 2.8314 no 2_645
H28B I1 3.2488 no .
H28B C12 3.5239 no 4_545
H28B H11 3.2443 no 4_545
H28B H12 2.7825 no 4_545
H28B H21C 3.3353 no 3_756
H28C I2 3.5886 no 3_756
H28C C9 3.5243 no 2_645
H28C C10 3.4277 no 2_645
H28C C11 3.4713 no 4_545
H28C H11 2.6552 no 4_545
H28C H12 3.3848 no 4_545
H30A I1 3.5402 no .
H30A C21 3.4858 no 3_756
H30A C23 3.1203 no 3_756
H30A H21A 3.0649 no 3_756
H30A H21C 3.1609 no 3_756
H30A H23B 2.7719 no 3_756
H30A H23C 2.6240 no 3_756
H30A H26B 3.2032 no 3_756
H30A H26C 3.2642 no 3_756
H30B N8 3.0139 no .
H30B C13 3.3702 no 3_656
H30B C18 3.3041 no 3_656
H30B H13A 2.6880 no 3_656
H30B H13B 3.3365 no 3_656
H30B H18 2.4582 no 3_656
H30B H23B 3.4203 no 3_756
H30B H23C 3.0514 no 3_756
H30C I2 3.1594 no .
H30C C26 3.2734 no 3_756
H30C H18 3.0826 no 3_656
H30C H23B 3.0604 no 3_756
H30C H23C 3.4564 no 3_756
H30C H26B 3.1653 no 3_756
H30C H26C 2.5321 no 3_756
H30C H27C 3.3013 no 3_756
H32A I1 3.2441 no .
H32A C22 3.2993 no 3_756
H32A C23 3.2469 no 3_756
H32A H7B 3.1293 no 4_545
H32A H22A 2.6203 no 3_756
H32A H22C 3.2410 no 3_756
H32A H23A 3.0785 no 3_756
H32A H23C 2.6440 no 3_756
H32B I2 3.2668 no 2_646
H32B C1 3.5668 no 3_656
H32B C17 3.4693 no 4_545
H32B C18 3.3286 no 4_545
H32B H1A 2.6827 no 3_656
H32B H6A 3.4347 no 3_656
H32B H17 3.4749 no 4_545
H32B H18 3.1978 no 4_545
H32B H34B 3.1565 no 2_646
H32C N9 3.3041 no 4_555
H32C C16 3.2174 no 4_545
H32C C17 2.8578 no 4_545
H32C C18 3.2977 no 4_545
H32C C34 3.3795 no 2_646
H32C H16 3.4795 no 4_545
H32C H17 2.8832 no 4_545
H32C H18 3.5647 no 4_545
H32C H23A 3.4001 no 3_756
H32C H34B 2.5434 no 2_646
H32C H34C 3.4391 no 2_646
H34A I1 3.3345 no 1_565
H34A N8 3.2754 no 2_656
H34A C31 3.3636 no 2_656
H34A H7A 2.8379 no 4_555
H34A H12 3.0437 no 4_555
H34A H16 3.3697 no 1_565
H34B I2 3.3956 no .
H34B N8 3.3640 no 2_656
H34B C31 2.9377 no 2_656
H34B C32 3.0228 no 2_656
H34B H4 3.1712 no .
H34B H17 3.5203 no 3_656
H34B H32B 3.1565 no 2_656
H34B H32C 2.5434 no 2_656
H34C N8 3.2113 no 2_656
H34C C5 3.1146 no 3_666
H34C C31 3.2549 no 2_656
H34C H5A 2.6337 no 3_666
H34C H16 2.7984 no 1_565
H34C H32C 3.4391 no 2_656

loop_
_geom_torsion_atom_site_label_1
_geom_torsion_atom_site_label_2
_geom_torsion_atom_site_label_3
_geom_torsion_atom_site_label_4
_geom_torsion
_geom_torsion_publ_flag
O1 Co1 O2 C24 118.33(16) no
O2 Co1 O1 C19 55.46(19) no
O1 Co1 N1 C1 -26.3(2) no
O1 Co1 N1 C7 94.37(16) no
O1 Co1 N1 C13 -146.03(12) no
N1 Co1 O1 C19 -80.1(3) no
O1 Co1 N2 C2 129.61(18) no
O1 Co1 N2 C3 -45.96(18) no
N2 Co1 O1 C19 -133.0(2) no
O1 Co1 N3 C8 -168.80(16) no
O1 Co1 N3 C9 21.54(18) no
N3 Co1 O1 C19 -24.75(19) no
O1 Co1 N4 C14 159.47(14) no
O1 Co1 N4 C15 -13.4(3) no
N4 Co1 O1 C19 98.4(3) no
N7 Co1 O1 C19 140.5(2) no
O2 Co1 N1 C1 -145.93(12) no
O2 Co1 N1 C7 -25.25(18) no
O2 Co1 N1 C13 94.35(15) no
N1 Co1 O2 C24 -99.16(17) no
O2 Co1 N2 C2 152.15(16) no
O2 Co1 N2 C3 -23.4(4) no
N2 Co1 O2 C24 95.9(3) no
O2 Co1 N3 C8 109.45(16) no
O2 Co1 N3 C9 -60.20(19) no
N3 Co1 O2 C24 -159.12(17) no
O2 Co1 N4 C14 -157.03(16) no
O2 Co1 N4 C15 30.06(18) no
N4 Co1 O2 C24 -41.01(16) no
N7 Co1 O2 C24 38.04(16) no
N1 Co1 N2 C2 -15.50(16) no
N1 Co1 N2 C3 168.9(2) no
N2 Co1 N1 C1 28.22(13) no
N2 Co1 N1 C7 148.91(16) no
N2 Co1 N1 C13 -91.50(14) no
N1 Co1 N3 C8 -24.96(14) no
N1 Co1 N3 C9 165.4(2) no
N3 Co1 N1 C1 -83.91(15) no
N3 Co1 N1 C7 36.77(13) no
N3 Co1 N1 C13 156.36(16) no
N1 Co1 N4 C14 -21.59(14) no
N1 Co1 N4 C15 165.5(2) no
N4 Co1 N1 C1 154.46(16) no
N4 Co1 N1 C7 -84.86(14) no
N4 Co1 N1 C13 34.74(13) no
N7 Co1 N1 C1 96.53(16) no
N7 Co1 N1 C7 -142.79(13) no
N7 Co1 N1 C13 -23.2(2) no
N2 Co1 N3 C8 -92.85(16) no
N2 Co1 N3 C9 97.49(19) no
N3 Co1 N2 C2 52.41(19) no
N3 Co1 N2 C3 -123.16(18) no
N2 Co1 N4 C14 40.00(17) no
N2 Co1 N4 C15 -132.91(17) no
N4 Co1 N2 C2 -76.99(18) no
N4 Co1 N2 C3 107.45(19) no
N7 Co1 N2 C2 -150.23(18) no
N7 Co1 N2 C3 34.20(19) no
N3 Co1 N4 C14 -85.46(16) no
N3 Co1 N4 C15 101.64(18) no
N4 Co1 N3 C8 38.80(18) no
N4 Co1 N3 C9 -130.86(18) no
N7 Co1 N3 C8 154.24(18) no
N7 Co1 N3 C9 -15.4(4) no
N7 Co1 N4 C14 117.14(16) no
N7 Co1 N4 C15 -55.77(18) no
Co1 O1 C19 N5 17.1(4) no
Co1 O1 C19 C20 -162.39(15) no
Co1 O2 C24 N6 30.2(4) no
Co1 O2 C24 C25 -148.22(16) no
Co1 N1 C1 C2 -37.4(3) no
Co1 N1 C7 C8 -44.3(3) no
Co1 N1 C13 C14 -44.3(3) no
C1 N1 C7 C8 75.8(3) no
C7 N1 C1 C2 -155.4(3) no
C1 N1 C13 C14 -164.24(19) no
C13 N1 C1 C2 81.0(3) no
C7 N1 C13 C14 72.4(3) no
C13 N1 C7 C8 -161.48(19) no
Co1 N2 C2 C1 -0.7(4) no
Co1 N2 C2 C6 -176.7(2) no
Co1 N2 C3 C4 175.55(19) no
C2 N2 C3 C4 -0.0(5) no
C3 N2 C2 C1 175.2(3) no
C3 N2 C2 C6 -0.8(5) no
Co1 N3 C8 C7 7.7(3) no
Co1 N3 C8 C12 -169.79(18) no
Co1 N3 C9 N5 -13.4(4) no
Co1 N3 C9 C10 166.43(16) no
C8 N3 C9 N5 177.2(3) no
C8 N3 C9 C10 -3.0(4) no
C9 N3 C8 C7 178.4(3) no
C9 N3 C8 C12 1.0(4) no
Co1 N4 C14 C13 3.5(3) no
Co1 N4 C14 C18 -174.71(18) no
Co1 N4 C15 N6 -11.0(4) no
Co1 N4 C15 C16 170.02(15) no
C14 N4 C15 N6 176.2(3) no
C14 N4 C15 C16 -2.8(4) no
C15 N4 C14 C13 177.2(3) no
C15 N4 C14 C18 -1.0(4) no
C9 N5 C19 O1 5.1(5) no
C9 N5 C19 C20 -175.4(3) no
C19 N5 C9 N3 -5.7(5) no
C19 N5 C9 C10 174.5(3) no
C15 N6 C24 O2 10.8(5) no
C15 N6 C24 C25 -170.7(3) no
C24 N6 C15 N4 -20.0(4) no
C24 N6 C15 C16 159.1(3) no
N1 C1 C2 N2 25.7(4) no
N1 C1 C2 C6 -158.2(3) no
N2 C2 C6 C5 0.5(5) no
C1 C2 C6 C5 -175.2(3) no
N2 C3 C4 C5 1.1(6) no
C3 C4 C5 C6 -1.4(6) no
C4 C5 C6 C2 0.6(6) no
N1 C7 C8 N3 25.5(4) no
N1 C7 C8 C12 -157.0(3) no
N3 C8 C12 C11 1.2(5) no
C7 C8 C12 C11 -176.1(3) no
N3 C9 C10 C11 2.7(5) no
N5 C9 C10 C11 -177.4(3) no
C9 C10 C11 C12 -0.4(5) no
C10 C11 C12 C8 -1.4(5) no
N1 C13 C14 N4 27.8(4) no
N1 C13 C14 C18 -153.9(3) no
N4 C14 C18 C17 3.7(5) no
C13 C14 C18 C17 -174.4(3) no
N4 C15 C16 C17 3.7(5) no
N6 C15 C16 C17 -175.3(3) no
C15 C16 C17 C18 -0.8(5) no
C16 C17 C18 C14 -2.6(5) no
O1 C19 C20 C21 9.8(4) no
O1 C19 C20 C22 -108.8(3) no
O1 C19 C20 C23 130.2(3) no
N5 C19 C20 C21 -169.7(3) no
N5 C19 C20 C22 71.7(3) no
N5 C19 C20 C23 -49.3(3) no
O2 C24 C25 C26 89.7(3) no
O2 C24 C25 C27 -28.1(4) no
O2 C24 C25 C28 -149.9(3) no
N6 C24 C25 C26 -88.8(3) no
N6 C24 C25 C27 153.4(2) no
N6 C24 C25 C28 31.5(3) no
